data_7207154
loop_
_publ_author_name
'Sun, Di'
'Hao, Hong-Jun'
'Liu, Fu-Jing'
'Su, Hai-Feng'
'Huang, Rong-Bin'
'Zheng, Lan-Sun'

_publ_section_title
;
 Syntheses, crystal structures and photoluminescent properties of two
 novel Ag(i) coordination polymers with benzoguanamine and
 pyrazine-carboxylate ligands: From 1D helix to 1D \\rightarrow 2D
 interdigitation
;
_journal_issue 2
_journal_name_full CrystEngComm
_journal_page_first 480
_journal_paper_doi 10.1039/c1ce06089a
_journal_volume 14
_journal_year 2012
_chemical_formula_moiety 'C24 H22 Ag2 N12 O5 '
_chemical_formula_sum 'C24 H22 Ag2 N12 O5'
_chemical_formula_weight 774.28
_space_group_IT_number 15
_symmetry_cell_setting monoclinic
_symmetry_space_group_name_Hall '-C 2yc'
_symmetry_space_group_name_H-M 'C 1 2/c 1'
_atom_sites_solution_hydrogens geom
_atom_sites_solution_primary direct
_atom_sites_solution_secondary difmap
_audit_creation_method SHELXL-97
_cell_angle_alpha 90.00
_cell_angle_beta 102.613(3)
_cell_angle_gamma 90.00
_cell_formula_units_Z 8
_cell_length_a 49.174(8)
_cell_length_b 8.9007(15)
_cell_length_c 12.382(2)
_cell_measurement_reflns_used 8314
_cell_measurement_temperature 173(2)
_cell_measurement_theta_max 56.917
_cell_measurement_theta_min 5.252
_cell_volume 5288.6(15)
_computing_structure_refinement 'SHELXL-97 (Sheldrick, 1997)'
_computing_structure_solution 'SHELXS-97 (Sheldrick, 1990)'
_diffrn_ambient_temperature 173(2)
_diffrn_measured_fraction_theta_full 0.984
_diffrn_measured_fraction_theta_max 0.984
_diffrn_measurement_device_type 'Bruker SMART CCD'
_diffrn_measurement_method '\f and \w'
_diffrn_radiation_monochromator graphite
_diffrn_radiation_source 'fine-focus sealed tube'
_diffrn_radiation_type MoK\a
_diffrn_radiation_wavelength 0.71073
_diffrn_reflns_av_R_equivalents 0.0367
_diffrn_reflns_av_sigmaI/netI 0.0470
_diffrn_reflns_limit_h_max 60
_diffrn_reflns_limit_h_min -42
_diffrn_reflns_limit_k_max 10
_diffrn_reflns_limit_k_min -8
_diffrn_reflns_limit_l_max 13
_diffrn_reflns_limit_l_min -15
_diffrn_reflns_number 12148
_diffrn_reflns_theta_full 26.00
_diffrn_reflns_theta_max 26.00
_diffrn_reflns_theta_min 0.85
_diffrn_standards_interval_count 0
_exptl_absorpt_coefficient_mu 1.544
_exptl_absorpt_correction_T_max 0.8609
_exptl_absorpt_correction_T_min 0.7476
_exptl_absorpt_correction_type multi-scan
_exptl_absorpt_process_details 'SADABS (Bruker, 2002)'
_exptl_crystal_colour yellow
_exptl_crystal_density_diffrn 1.945
_exptl_crystal_density_method 'not measured'
_exptl_crystal_description block
_exptl_crystal_F_000 3072
_exptl_crystal_size_max 0.20
_exptl_crystal_size_mid 0.10
_exptl_crystal_size_min 0.10
_refine_diff_density_max 1.740
_refine_diff_density_min -0.967
_refine_diff_density_rms 0.177
_refine_ls_extinction_method none
_refine_ls_goodness_of_fit_ref 1.087
_refine_ls_hydrogen_treatment constr
_refine_ls_matrix_type full
_refine_ls_number_parameters 388
_refine_ls_number_reflns 5110
_refine_ls_number_restraints 0
_refine_ls_restrained_S_all 1.087
_refine_ls_R_factor_all 0.0684
_refine_ls_R_factor_gt 0.0666
_refine_ls_shift/su_max 0.001
_refine_ls_shift/su_mean 0.000
_refine_ls_structure_factor_coef Fsqd
_refine_ls_weighting_details 'calc w=1/[\s^2^(Fo^2^)+(0.0460P)^2^+229.4548P] where P=(Fo^2^+2Fc^2^)/3'
_refine_ls_weighting_scheme calc
_refine_ls_wR_factor_gt 0.1718
_refine_ls_wR_factor_ref 0.1732
_reflns_number_gt 4964
_reflns_number_total 5110
_reflns_threshold_expression >2sigma(I)
_cod_data_source_file c1ce06089a.txt
_cod_data_source_block p2
_cod_original_cell_volume 5288.4(15)
_cod_original_sg_symbol_H-M c2/c
_cod_database_code 7207154

loop_
_symmetry_equiv_pos_as_xyz
'x, y, z'
'-x, y, -z+1/2'
'x+1/2, y+1/2, z'
'-x+1/2, y+1/2, -z+1/2'
'-x, -y, -z'
'x, -y, z-1/2'
'-x+1/2, -y+1/2, -z'
'x+1/2, -y+1/2, z-1/2'

loop_
_atom_site_label
_atom_site_type_symbol
_atom_site_fract_x
_atom_site_fract_y
_atom_site_fract_z
_atom_site_U_iso_or_equiv
_atom_site_adp_type
_atom_site_occupancy
_atom_site_symmetry_multiplicity
_atom_site_calc_flag
_atom_site_refinement_flags
Ag1 Ag 0.666310(14) 1.10502(7) 0.98515(5) 0.02095(18) Uani 1 1 d .
Ag2 Ag 0.590660(15) 0.46072(8) 0.72513(6) 0.0288(2) Uani 1 1 d .
C1 C 0.54280(18) 0.4056(10) 0.5115(7) 0.0258(18) Uani 1 1 d .
C2 C 0.53332(18) 0.2918(9) 0.6640(7) 0.0212(17) Uani 1 1 d .
C3 C 0.50308(18) 0.2732(10) 0.4979(8) 0.0267(19) Uani 1 1 d .
C4 C 0.4774(2) 0.2070(11) 0.4302(8) 0.031(2) Uani 1 1 d .
C5 C 0.4625(2) 0.0966(11) 0.4711(9) 0.035(2) Uani 1 1 d .
H5A H 0.4683 0.0649 0.5459 0.042 Uiso 1 1 calc R
C6 C 0.4393(2) 0.0324(13) 0.4043(11) 0.044(3) Uani 1 1 d .
H6A H 0.4290 -0.0415 0.4337 0.053 Uiso 1 1 calc R
C7 C 0.4309(2) 0.0751(13) 0.2942(10) 0.044(3) Uani 1 1 d .
H7A H 0.4150 0.0307 0.2480 0.053 Uiso 1 1 calc R
C8 C 0.4461(2) 0.1836(14) 0.2527(11) 0.049(3) Uani 1 1 d .
H8A H 0.4408 0.2112 0.1769 0.059 Uiso 1 1 calc R
C9 C 0.4688(2) 0.2519(13) 0.3199(9) 0.038(2) Uani 1 1 d .
H9A H 0.4786 0.3290 0.2913 0.046 Uiso 1 1 calc R
C10 C 0.62654(19) 0.6571(11) 0.9239(7) 0.0279(19) Uani 1 1 d .
H10A H 0.6217 0.5816 0.9706 0.034 Uiso 1 1 calc R
C11 C 0.63978(17) 0.7853(10) 0.9703(6) 0.0223(17) Uani 1 1 d .
H11A H 0.6437 0.7972 1.0484 0.027 Uiso 1 1 calc R
C12 C 0.64213(16) 0.8736(9) 0.7988(6) 0.0163(15) Uani 1 1 d .
C13 C 0.62840(16) 0.7424(9) 0.7498(7) 0.0203(16) Uani 1 1 d .
C14 C 0.62076(17) 0.7198(9) 0.6257(7) 0.0205(17) Uani 1 1 d .
C15 C 0.65178(16) 1.0010(9) 0.7330(6) 0.0167(15) Uani 1 1 d .
C16 C 0.69334(18) 1.3965(9) 1.0991(7) 0.0206(17) Uani 1 1 d .
C17 C 0.68748(19) 1.4164(10) 0.9120(6) 0.0217(17) Uani 1 1 d .
C18 C 0.70526(16) 1.6139(9) 1.0230(6) 0.0182(16) Uani 1 1 d .
C19 C 0.71616(16) 1.7689(9) 1.0384(7) 0.0188(16) Uani 1 1 d .
C20 C 0.71570(18) 1.8636(9) 0.9485(7) 0.0225(17) Uani 1 1 d .
H20A H 0.7085 1.8281 0.8755 0.027 Uiso 1 1 calc R
C21 C 0.72566(19) 2.0101(10) 0.9650(8) 0.0281(19) Uani 1 1 d .
H21A H 0.7248 2.0750 0.9034 0.034 Uiso 1 1 calc R
C22 C 0.73679(18) 2.0610(10) 1.0699(7) 0.0245(18) Uani 1 1 d .
H22A H 0.7437 2.1608 1.0809 0.029 Uiso 1 1 calc R
C23 C 0.7379(2) 1.9664(10) 1.1599(8) 0.0280(19) Uani 1 1 d .
H23A H 0.7460 2.0009 1.2324 0.034 Uiso 1 1 calc R
C24 C 0.72738(18) 1.8229(10) 1.1446(7) 0.0240(18) Uani 1 1 d .
H24A H 0.7278 1.7600 1.2069 0.029 Uiso 1 1 calc R
N1 N 0.55162(15) 0.3720(8) 0.6210(6) 0.0231(15) Uani 1 1 d .
N2 N 0.50854(15) 0.2424(8) 0.6079(6) 0.0243(15) Uani 1 1 d .
N3 N 0.51875(16) 0.3555(9) 0.4478(6) 0.0265(16) Uani 1 1 d .
N4 N 0.54031(16) 0.2622(9) 0.7730(6) 0.0278(16) Uani 1 1 d .
H4A H 0.5287 0.2121 0.8048 0.033 Uiso 1 1 calc R
H4B H 0.5564 0.2929 0.8126 0.033 Uiso 1 1 calc R
N5 N 0.55871(16) 0.4909(10) 0.4620(6) 0.0315(18) Uani 1 1 d .
H5C H 0.5533 0.4902 0.3911 0.038 Uiso 1 1 d R
H5B H 0.5746 0.5263 0.5002 0.038 Uiso 1 1 d R
N6 N 0.69789(15) 1.5579(8) 0.9202(6) 0.0234(15) Uani 1 1 d .
N7 N 0.70310(14) 1.5387(7) 1.1143(5) 0.0183(14) Uani 1 1 d .
N8 N 0.68433(14) 1.3322(7) 0.9992(5) 0.0171(13) Uani 1 1 d .
N9 N 0.69206(17) 1.3168(8) 1.1884(5) 0.0263(16) Uani 1 1 d .
H9B H 0.6855 1.2246 1.1814 0.032 Uiso 1 1 calc R
H9C H 0.6978 1.3561 1.2547 0.032 Uiso 1 1 calc R
N10 N 0.6805(2) 1.3565(9) 0.8109(6) 0.038(2) Uani 1 1 d .
H10B H 0.6741 1.2641 0.8021 0.046 Uiso 1 1 calc R
H10C H 0.6824 1.4095 0.7529 0.046 Uiso 1 1 calc R
N11 N 0.62031(14) 0.6368(8) 0.8136(6) 0.0206(14) Uani 1 1 d .
N12 N 0.64717(14) 0.8933(8) 0.9077(5) 0.0189(14) Uani 1 1 d .
O1 O 0.61236(14) 0.5920(7) 0.5901(5) 0.0310(15) Uani 1 1 d .
O1W O 0.60119(13) 0.2355(7) 0.8473(5) 0.0275(13) Uani 1 1 d .
H1WC H 0.6074 0.2634 0.9138 0.033 Uiso 1 1 d R
H1WA H 0.6132 0.1811 0.8260 0.041 Uiso 1 1 d R
O2 O 0.62329(13) 0.8317(7) 0.5671(5) 0.0248(13) Uani 1 1 d .
O3 O 0.67224(12) 0.9796(7) 0.6924(5) 0.0216(12) Uani 1 1 d .
O4 O 0.63908(14) 1.1225(6) 0.7343(5) 0.0253(13) Uani 1 1 d .

loop_
_atom_site_aniso_label
_atom_site_aniso_U_11
_atom_site_aniso_U_22
_atom_site_aniso_U_33
_atom_site_aniso_U_23
_atom_site_aniso_U_13
_atom_site_aniso_U_12
Ag1 0.0303(4) 0.0183(3) 0.0146(3) -0.0031(2) 0.0059(2) -0.0063(2)
Ag2 0.0323(4) 0.0278(4) 0.0265(4) -0.0038(3) 0.0069(3) -0.0144(3)
C1 0.025(4) 0.029(5) 0.023(4) -0.007(4) 0.005(3) -0.002(4)
C2 0.028(4) 0.016(4) 0.021(4) -0.006(3) 0.006(3) 0.001(3)
C3 0.023(4) 0.026(5) 0.034(5) -0.009(4) 0.012(4) 0.001(4)
C4 0.032(5) 0.032(5) 0.033(5) -0.011(4) 0.013(4) 0.001(4)
C5 0.026(5) 0.033(5) 0.047(6) -0.018(5) 0.012(4) -0.005(4)
C6 0.026(5) 0.034(6) 0.075(8) -0.018(6) 0.016(5) -0.005(4)
C7 0.024(5) 0.044(6) 0.057(7) -0.023(5) -0.005(5) -0.001(5)
C8 0.029(5) 0.054(7) 0.055(7) -0.013(6) -0.011(5) 0.009(5)
C9 0.032(5) 0.039(6) 0.037(5) -0.010(5) -0.004(4) 0.001(4)
C10 0.031(5) 0.029(5) 0.024(4) 0.009(4) 0.005(4) -0.003(4)
C11 0.025(4) 0.030(5) 0.012(4) 0.000(3) 0.005(3) -0.004(4)
C12 0.018(4) 0.016(4) 0.015(4) -0.001(3) 0.005(3) 0.002(3)
C13 0.018(4) 0.017(4) 0.026(4) -0.001(3) 0.005(3) 0.001(3)
C14 0.021(4) 0.021(4) 0.020(4) -0.005(3) 0.005(3) -0.003(3)
C15 0.023(4) 0.015(4) 0.012(3) 0.001(3) 0.005(3) -0.002(3)
C16 0.028(4) 0.018(4) 0.016(4) -0.001(3) 0.007(3) 0.003(3)
C17 0.037(5) 0.022(4) 0.005(3) -0.002(3) 0.004(3) 0.003(4)
C18 0.020(4) 0.020(4) 0.011(3) 0.002(3) -0.003(3) 0.003(3)
C19 0.020(4) 0.019(4) 0.019(4) -0.001(3) 0.008(3) 0.003(3)
C20 0.031(5) 0.016(4) 0.018(4) -0.001(3) 0.001(3) -0.003(3)
C21 0.033(5) 0.017(4) 0.035(5) 0.001(4) 0.009(4) -0.003(4)
C22 0.026(4) 0.021(4) 0.028(4) -0.004(4) 0.010(4) -0.002(3)
C23 0.038(5) 0.021(4) 0.025(4) -0.004(4) 0.006(4) 0.000(4)
C24 0.028(4) 0.019(4) 0.024(4) -0.005(3) 0.005(3) -0.004(3)
N1 0.024(4) 0.022(4) 0.023(4) -0.005(3) 0.005(3) -0.006(3)
N2 0.025(4) 0.026(4) 0.024(4) -0.005(3) 0.009(3) -0.004(3)
N3 0.028(4) 0.034(4) 0.017(3) 0.000(3) 0.003(3) -0.005(3)
N4 0.027(4) 0.034(4) 0.024(4) 0.000(3) 0.009(3) -0.005(3)
N5 0.030(4) 0.043(5) 0.018(3) 0.007(3) -0.002(3) -0.013(4)
N6 0.029(4) 0.024(4) 0.017(3) -0.002(3) 0.004(3) -0.003(3)
N7 0.025(3) 0.013(3) 0.016(3) 0.000(3) 0.002(3) -0.001(3)
N8 0.023(3) 0.015(3) 0.014(3) 0.001(3) 0.006(3) -0.003(3)
N9 0.054(5) 0.013(3) 0.011(3) 0.001(3) 0.008(3) -0.004(3)
N10 0.076(6) 0.025(4) 0.014(4) -0.006(3) 0.010(4) -0.024(4)
N11 0.020(3) 0.023(4) 0.022(3) 0.000(3) 0.010(3) -0.001(3)
N12 0.026(4) 0.017(3) 0.014(3) -0.001(3) 0.005(3) -0.002(3)
O1 0.043(4) 0.025(3) 0.028(3) -0.010(3) 0.015(3) -0.016(3)
O1W 0.030(3) 0.032(3) 0.019(3) -0.001(3) 0.004(2) 0.006(3)
O2 0.031(3) 0.028(3) 0.016(3) -0.001(2) 0.006(2) -0.004(3)
O3 0.025(3) 0.022(3) 0.019(3) 0.002(2) 0.007(2) -0.003(2)
O4 0.041(4) 0.017(3) 0.021(3) 0.000(2) 0.014(3) 0.002(3)

loop_
_atom_type_symbol
_atom_type_description
_atom_type_scat_dispersion_real
_atom_type_scat_dispersion_imag
_atom_type_scat_source
C C 0.0033 0.0016 'International Tables Vol C Tables 4.2.6.8 and 6.1.1.4'
H H 0.0000 0.0000 'International Tables Vol C Tables 4.2.6.8 and 6.1.1.4'
N N 0.0061 0.0033 'International Tables Vol C Tables 4.2.6.8 and 6.1.1.4'
O O 0.0106 0.0060 'International Tables Vol C Tables 4.2.6.8 and 6.1.1.4'
Ag Ag -0.8971 1.1015 'International Tables Vol C Tables 4.2.6.8 and 6.1.1.4'

loop_
_geom_angle_atom_site_label_1
_geom_angle_atom_site_label_2
_geom_angle_atom_site_label_3
_geom_angle
_geom_angle_site_symmetry_1
_geom_angle_site_symmetry_3
_geom_angle_publ_flag
N8 Ag1 N12 159.5(2) . . y
N8 Ag1 O2 96.8(2) . 6_576 y
N12 Ag1 O2 92.7(2) . 6_576 y
N8 Ag1 O3 103.3(2) . 6_576 y
N12 Ag1 O3 97.1(2) . 6_576 y
O2 Ag1 O3 66.88(18) 6_576 6_576 y
N1 Ag2 N11 156.7(3) . . y
N1 Ag2 O1 102.9(2) . . y
N11 Ag2 O1 70.8(2) . . y
N1 Ag2 O1W 96.1(2) . . y
N11 Ag2 O1W 103.7(2) . . y
O1 Ag2 O1W 136.7(2) . . y
N5 C1 N3 116.6(8) . . ?
N5 C1 N1 119.4(8) . . ?
N3 C1 N1 124.0(8) . . ?
N2 C2 N4 117.4(8) . . ?
N2 C2 N1 125.5(8) . . ?
N4 C2 N1 117.1(8) . . ?
N3 C3 N2 125.4(8) . . ?
N3 C3 C4 118.2(8) . . ?
N2 C3 C4 116.5(8) . . ?
C5 C4 C9 119.4(9) . . ?
C5 C4 C3 122.0(9) . . ?
C9 C4 C3 118.5(9) . . ?
C6 C5 C4 120.5(11) . . ?
C6 C5 H5A 119.7 . . ?
C4 C5 H5A 119.7 . . ?
C5 C6 C7 120.4(11) . . ?
C5 C6 H6A 119.8 . . ?
C7 C6 H6A 119.8 . . ?
C8 C7 C6 119.1(10) . . ?
C8 C7 H7A 120.4 . . ?
C6 C7 H7A 120.4 . . ?
C9 C8 C7 120.9(12) . . ?
C9 C8 H8A 119.5 . . ?
C7 C8 H8A 119.5 . . ?
C8 C9 C4 119.6(11) . . ?
C8 C9 H9A 120.2 . . ?
C4 C9 H9A 120.2 . . ?
N11 C10 C11 121.2(8) . . ?
N11 C10 H10A 119.4 . . ?
C11 C10 H10A 119.4 . . ?
N12 C11 C10 121.3(7) . . ?
N12 C11 H11A 119.4 . . ?
C10 C11 H11A 119.4 . . ?
N12 C12 C13 120.6(7) . . ?
N12 C12 C15 115.5(7) . . ?
C13 C12 C15 123.8(7) . . ?
N11 C13 C12 119.9(7) . . ?
N11 C13 C14 117.7(7) . . ?
C12 C13 C14 122.2(7) . . ?
O2 C14 O1 125.7(8) . . ?
O2 C14 C13 116.6(7) . . ?
O1 C14 C13 117.7(7) . . ?
O3 C15 O4 126.3(7) . . ?
O3 C15 C12 118.5(7) . . ?
O4 C15 C12 114.8(7) . . ?
N9 C16 N8 118.2(8) . . ?
N9 C16 N7 117.6(7) . . ?
N8 C16 N7 124.2(7) . . ?
N10 C17 N8 118.6(8) . . ?
N10 C17 N6 117.1(7) . . ?
N8 C17 N6 124.3(7) . . ?
N7 C18 N6 124.1(8) . . ?
N7 C18 C19 116.9(7) . . ?
N6 C18 C19 119.0(7) . . ?
C20 C19 C24 118.6(8) . . ?
C20 C19 C18 121.3(7) . . ?
C24 C19 C18 120.1(7) . . ?
C21 C20 C19 120.4(8) . . ?
C21 C20 H20A 119.8 . . ?
C19 C20 H20A 119.8 . . ?
C22 C21 C20 120.2(9) . . ?
C22 C21 H21A 119.9 . . ?
C20 C21 H21A 119.9 . . ?
C21 C22 C23 119.8(8) . . ?
C21 C22 H22A 120.1 . . ?
C23 C22 H22A 120.1 . . ?
C24 C23 C22 120.4(8) . . ?
C24 C23 H23A 119.8 . . ?
C22 C23 H23A 119.8 . . ?
C23 C24 C19 120.5(8) . . ?
C23 C24 H24A 119.7 . . ?
C19 C24 H24A 119.7 . . ?
C2 N1 C1 114.5(7) . . ?
C2 N1 Ag2 121.9(6) . . ?
C1 N1 Ag2 123.3(6) . . ?
C2 N2 C3 114.4(7) . . ?
C3 N3 C1 116.0(8) . . ?
C2 N4 H4A 120.0 . . ?
C2 N4 H4B 120.0 . . ?
H4A N4 H4B 120.0 . . ?
C1 N5 H5C 112.6 . . ?
C1 N5 H5B 120.0 . . ?
H5C N5 H5B 126.2 . . ?
C18 N6 C17 115.9(7) . . ?
C18 N7 C16 116.2(7) . . ?
C16 N8 C17 115.2(7) . . ?
C16 N8 Ag1 120.6(5) . . ?
C17 N8 Ag1 124.1(5) . . ?
C16 N9 H9B 120.0 . . ?
C16 N9 H9C 120.0 . . ?
H9B N9 H9C 120.0 . . ?
C17 N10 H10B 120.0 . . ?
C17 N10 H10C 120.0 . . ?
H10B N10 H10C 120.0 . . ?
C13 N11 C10 118.2(7) . . ?
C13 N11 Ag2 116.3(5) . . ?
C10 N11 Ag2 124.5(6) . . ?
C12 N12 C11 118.7(7) . . ?
C12 N12 Ag1 121.1(5) . . ?
C11 N12 Ag1 120.2(5) . . ?
C14 O1 Ag2 110.5(5) . . ?
Ag2 O1W H1WC 109.6 . . ?
Ag2 O1W H1WA 109.6 . . ?
H1WC O1W H1WA 109.7 . . ?
C14 O2 Ag1 126.1(5) . 6_575 ?

loop_
_geom_bond_atom_site_label_1
_geom_bond_atom_site_label_2
_geom_bond_distance
_geom_bond_site_symmetry_2
_geom_bond_publ_flag
Ag1 N8 2.200(7) . y
Ag1 N12 2.227(7) . y
Ag1 O2 2.600(6) 6_576 y
Ag1 O3 2.628(6) 6_576 y
Ag2 N1 2.212(7) . y
Ag2 N11 2.255(7) . y
Ag2 O1 2.465(6) . y
Ag2 O1W 2.497(6) . y
C1 N5 1.332(12) . ?
C1 N3 1.347(11) . ?
C1 N1 1.362(11) . ?
C2 N2 1.338(11) . ?
C2 N4 1.345(11) . ?
C2 N1 1.346(11) . ?
C3 N3 1.313(12) . ?
C3 N2 1.357(12) . ?
C3 C4 1.479(13) . ?
C4 C5 1.386(14) . ?
C4 C9 1.397(14) . ?
C5 C6 1.378(14) . ?
C5 H5A 0.9500 . ?
C6 C7 1.388(17) . ?
C6 H6A 0.9500 . ?
C7 C8 1.387(18) . ?
C7 H7A 0.9500 . ?
C8 C9 1.380(14) . ?
C8 H8A 0.9500 . ?
C9 H9A 0.9500 . ?
C10 N11 1.344(11) . ?
C10 C11 1.376(13) . ?
C10 H10A 0.9500 . ?
C11 N12 1.333(11) . ?
C11 H11A 0.9500 . ?
C12 N12 1.328(10) . ?
C12 C13 1.418(11) . ?
C12 C15 1.531(10) . ?
C13 N11 1.343(11) . ?
C13 C14 1.514(11) . ?
C14 O2 1.254(10) . ?
C14 O1 1.257(10) . ?
C15 O3 1.234(10) . ?
C15 O4 1.251(10) . ?
C16 N9 1.327(10) . ?
C16 N8 1.347(10) . ?
C16 N7 1.352(11) . ?
C17 N10 1.335(10) . ?
C17 N8 1.350(10) . ?
C17 N6 1.355(11) . ?
C18 N7 1.338(10) . ?
C18 N6 1.341(10) . ?
C18 C19 1.477(11) . ?
C19 C20 1.392(11) . ?
C19 C24 1.395(11) . ?
C20 C21 1.392(12) . ?
C20 H20A 0.9500 . ?
C21 C22 1.371(13) . ?
C21 H21A 0.9500 . ?
C22 C23 1.388(13) . ?
C22 H22A 0.9500 . ?
C23 C24 1.376(12) . ?
C23 H23A 0.9500 . ?
C24 H24A 0.9500 . ?
N4 H4A 0.8800 . ?
N4 H4B 0.8800 . ?
N5 H5C 0.8603 . ?
N5 H5B 0.8799 . ?
N9 H9B 0.8800 . ?
N9 H9C 0.8800 . ?
N10 H10B 0.8800 . ?
N10 H10C 0.8800 . ?
O1W H1WC 0.8501 . ?
O1W H1WA 0.8503 . ?
O2 Ag1 2.600(6) 6_575 ?

loop_
_geom_hbond_atom_site_label_D
_geom_hbond_atom_site_label_H
_geom_hbond_atom_site_label_A
_geom_hbond_distance_DH
_geom_hbond_distance_HA
_geom_hbond_distance_DA
_geom_hbond_angle_DHA
_geom_hbond_site_symmetry_A
N4 H4B O1W 0.88 2.21 2.943(10) 140.8 .
N4 H4A N2 0.88 2.34 3.086(10) 142.8 2_656
N5 H5B O1 0.88 2.03 2.909(10) 175.7 .
N9 H9B O3 0.88 1.94 2.817(9) 170.6 6_576
N9 H9C N6 0.88 2.19 3.034(10) 161.3 6_586
N10 H10B O4 0.88 2.15 2.924(10) 146.4 .
N10 H10C N7 0.88 2.23 3.033(10) 152.5 6_585
O1W H1WC O2 0.85 2.07 2.767(8) 138.8 6_566
O1W H1WA O4 0.85 1.95 2.753(8) 156.8 1_545
